data_7250921
loop_
_publ_author_name
'Wang, Zengping'
'Zhai, Xiaofang'
'Bai, Pengtao'
'Fang, Li'
'Zheng, Shaojun'
'Zhao, Jiajia'
'Yang, Fu'
'Xu, Chen'
'Song, Heng'

_publ_section_title
;
 An unconventional photochemical amide synthesis from excited-state
 nitroarenes
;
_journal_issue 42
_journal_name_full 'Green Chemistry'
_journal_page_first 13427
_journal_page_last 13435
_journal_paper_doi 10.1039/D5GC03649F
_journal_volume 27
_journal_year 2025
_chemical_formula_moiety 'C10 H11 N O2'
_chemical_formula_sum 'C10 H11 N O2'
_chemical_formula_weight 177.20
_space_group_crystal_system monoclinic
_space_group_IT_number 14
_space_group_name_Hall '-P 2yn'
_space_group_name_H-M_alt 'P 1 21/n 1'
_atom_sites_solution_hydrogens geom
_atom_sites_solution_primary dual
_audit_creation_date 2023-12-11
_audit_creation_method
;
Olex2 1.5
(compiled 2022.04.07 svn.rca3783a0 for OlexSys, GUI svn.r6498)
;
_audit_update_record
;
2025-04-22 deposited with the CCDC.	2025-09-26 downloaded from the CCDC.
;
_cell_angle_alpha 90
_cell_angle_beta 92.34(2)
_cell_angle_gamma 90
_cell_formula_units_Z 4
_cell_length_a 7.314(6)
_cell_length_b 12.846(9)
_cell_length_c 10.041(8)
_cell_measurement_reflns_used 810
_cell_measurement_temperature 296.15
_cell_measurement_theta_max 19.233
_cell_measurement_theta_min 3.380
_cell_volume 942.6(13)
_computing_cell_refinement 'SAINT V8.40B (?, 2016)'
_computing_data_collection 'Bruker D8 Venture diffractometer'
_computing_data_reduction 'SAINT V8.40B (?, 2016)'
_computing_molecular_graphics 'Olex2 1.5 (Dolomanov et al., 2009)'
_computing_publication_material 'Olex2 1.5 (Dolomanov et al., 2009)'
_computing_structure_refinement 'SHELXL 2019/3 (Sheldrick, 2015)'
_computing_structure_solution 'SHELXT 2018/2 (Sheldrick, 2018)'
_diffrn_ambient_temperature 296.15
_diffrn_detector 'CCD area detector'
_diffrn_detector_area_resol_mean 7.9
_diffrn_detector_type 'CCD area detector'
_diffrn_measured_fraction_theta_full 0.996
_diffrn_measured_fraction_theta_max 0.996
_diffrn_measurement_device 'three-circle diffractometer'
_diffrn_measurement_device_type 'Bruker APEX-II CCD'
_diffrn_measurement_method 'phi and omega scans'
_diffrn_radiation_monochromator graphite
_diffrn_radiation_probe x-ray
_diffrn_radiation_type MoK\a
_diffrn_radiation_wavelength 0.71073
_diffrn_reflns_av_R_equivalents 0.0629
_diffrn_reflns_av_unetI/netI 0.0791
_diffrn_reflns_Laue_measured_fraction_full 0.996
_diffrn_reflns_Laue_measured_fraction_max 0.996
_diffrn_reflns_limit_h_max 8
_diffrn_reflns_limit_h_min -5
_diffrn_reflns_limit_k_max 15
_diffrn_reflns_limit_k_min -13
_diffrn_reflns_limit_l_max 11
_diffrn_reflns_limit_l_min -11
_diffrn_reflns_number 4153
_diffrn_reflns_point_group_measured_fraction_full 0.996
_diffrn_reflns_point_group_measured_fraction_max 0.996
_diffrn_reflns_theta_full 24.992
_diffrn_reflns_theta_max 24.992
_diffrn_reflns_theta_min 3.172
_diffrn_source 'sealed X-ray tube'
_diffrn_source_current 30.0
_diffrn_source_power 1.35
_diffrn_source_target Mo
_diffrn_source_voltage 45.0
_diffrn_standards_number 0
_exptl_absorpt_coefficient_mu 0.088
_exptl_absorpt_correction_T_max 0.7456
_exptl_absorpt_correction_T_min 0.6001
_exptl_absorpt_correction_type multi-scan
_exptl_absorpt_process_details
;
SADABS-2016/2 (Bruker,2016/2) was used for absorption correction.
wR2(int) was 0.0671 before and 0.0491 after correction.
The Ratio of minimum to maximum transmission is 0.8049.
The \l/2 correction factor is Not present.
;
_exptl_crystal_colour colourless
_exptl_crystal_colour_primary colourless
_exptl_crystal_density_diffrn 1.249
_exptl_crystal_description block
_exptl_crystal_F_000 376
_exptl_crystal_recrystallization_method
'The crystals were growth by means of evaporation of a mixture of n-hexane and toluene at RT.'
_exptl_crystal_size_max 0.15
_exptl_crystal_size_mid 0.13
_exptl_crystal_size_min 0.12
_refine_diff_density_max 0.239
_refine_diff_density_min -0.162
_refine_diff_density_rms 0.047
_refine_ls_extinction_method none
_refine_ls_goodness_of_fit_ref 1.013
_refine_ls_hydrogen_treatment constr
_refine_ls_matrix_type full
_refine_ls_number_parameters 120
_refine_ls_number_reflns 1655
_refine_ls_number_restraints 0
_refine_ls_restrained_S_all 1.013
_refine_ls_R_factor_all 0.1526
_refine_ls_R_factor_gt 0.0625
_refine_ls_shift/su_max 0.000
_refine_ls_shift/su_mean 0.000
_refine_ls_structure_factor_coef Fsqd
_refine_ls_weighting_details 'w=1/[\s^2^(Fo^2^)+(0.0916P)^2^+0.0308P] where P=(Fo^2^+2Fc^2^)/3'
_refine_ls_weighting_scheme calc
_refine_ls_wR_factor_gt 0.1474
_refine_ls_wR_factor_ref 0.2066
_reflns_Friedel_coverage 0.000
_reflns_number_gt 783
_reflns_number_total 1655
_reflns_threshold_expression 'I > 2\s(I)'
_cod_data_source_file d5gc03649f2.cif
_cod_data_source_block w_no
_cod_depositor_comments 'Adding full bibliography for 7250918--7250924.cif.'
_cod_original_cell_volume 942.7(12)
_cod_database_code 7250921
_shelx_shelxl_version_number 2019/3
_shelx_space_group_comment
;
The symmetry employed for this shelxl refinement is uniquely defined
by the following loop, which should always be used as a source of
symmetry information in preference to the above space-group names.
They are only intended as comments.
;
_shelx_estimated_absorpt_t_max 0.990
_shelx_estimated_absorpt_t_min 0.987
_exptl_crystal_mounting_method
'Crystals were removed from the crystallisation vial and immediately coated with polybutenes oil (CAS: 9003-29-6) on a glass slide. A suitable single crystal coated with polybutenes oil as less as possible was sealed in capillary tube filled with argon. The capillary tube with single crystal was mounted on copper pin with solid paraffin.'
_olex2_refinement_description
;
1. Fixed Uiso
 At 1.2 times of:
  All C(H) groups, All C(H,H) groups, All N(H) groups
 At 1.5 times of:
  All C(H,H,H) groups, All O(H) groups
2.a Aromatic/amide H refined with riding coordinates:
 N1(H1A), C6(H6), C5(H5), C3(H3), C4(H4)
2.b X=CH2 refined with riding coordinates:
 C9(H9A,H9B)
2.c Idealised Me refined as rotating group:
 C10(H10A,H10B,H10C)
2.d Idealised tetrahedral OH refined as rotating group:
 O1(H1)
;
_olex2_submission_special_instructions 'No special instructions were received'

loop_
_space_group_symop_operation_xyz
'x, y, z'
'-x+1/2, y+1/2, -z+1/2'
'-x, -y, -z'
'x-1/2, -y-1/2, z-1/2'

loop_
_atom_site_label
_atom_site_type_symbol
_atom_site_fract_x
_atom_site_fract_y
_atom_site_fract_z
_atom_site_U_iso_or_equiv
_atom_site_adp_type
_atom_site_occupancy
_atom_site_site_symmetry_order
_atom_site_calc_flag
_atom_site_refinement_flags_posn
_atom_site_refinement_flags_adp
_atom_site_refinement_flags_occupancy
_atom_site_disorder_assembly
_atom_site_disorder_group
O2 O 0.9336(3) 0.4309(2) 0.6409(3) 0.0712(10) Uani 1 1 d . . . . .
C9 C 1.0059(6) 0.5892(4) 0.8272(5) 0.0850(15) Uani 1 1 d . . . . .
H9A H 1.031997 0.635117 0.897007 0.102 Uiso 1 1 calc R U . . .
H9B H 1.090427 0.579121 0.761655 0.102 Uiso 1 1 calc R U . . .
O1 O 0.2878(3) 0.4188(2) 0.6847(3) 0.0671(9) Uani 1 1 d . . . . .
H1 H 0.176786 0.421402 0.670213 0.101 Uiso 1 1 calc R U . . .
N1 N 0.6351(4) 0.4438(2) 0.6783(3) 0.0528(9) Uani 1 1 d . . . . .
H1A H 0.559357 0.469655 0.732684 0.063 Uiso 1 1 calc R U . . .
C10 C 0.7117(6) 0.5508(5) 0.9198(5) 0.0994(18) Uani 1 1 d . . . . .
H10A H 0.763796 0.588557 0.994717 0.149 Uiso 1 1 calc R U . . .
H10B H 0.671697 0.483665 0.948693 0.149 Uiso 1 1 calc R U . . .
H10C H 0.609245 0.588782 0.881851 0.149 Uiso 1 1 calc R U . . .
C8 C 0.8478(5) 0.5381(3) 0.8209(4) 0.0597(11) Uani 1 1 d . . . . .
C7 C 0.8106(5) 0.4674(3) 0.7052(4) 0.0536(11) Uani 1 1 d . . . . .
C2 C 0.5560(4) 0.3840(3) 0.5763(4) 0.0502(10) Uani 1 1 d . . . . .
C1 C 0.3672(5) 0.3724(3) 0.5805(4) 0.0539(11) Uani 1 1 d . . . . .
C6 C 0.2732(5) 0.3175(3) 0.4826(4) 0.0646(12) Uani 1 1 d . . . . .
H6 H 0.146927 0.309995 0.485100 0.077 Uiso 1 1 calc R U . . .
C5 C 0.3668(6) 0.2739(3) 0.3809(4) 0.0699(13) Uani 1 1 d . . . . .
H5 H 0.303176 0.236553 0.314566 0.084 Uiso 1 1 calc R U . . .
C3 C 0.6469(5) 0.3397(3) 0.4737(4) 0.0645(12) Uani 1 1 d . . . . .
H3 H 0.773132 0.346893 0.470094 0.077 Uiso 1 1 calc R U . . .
C4 C 0.5511(6) 0.2845(4) 0.3759(4) 0.0726(13) Uani 1 1 d . . . . .
H4 H 0.612833 0.254458 0.306466 0.087 Uiso 1 1 calc R U . . .

loop_
_atom_site_aniso_label
_atom_site_aniso_U_11
_atom_site_aniso_U_22
_atom_site_aniso_U_33
_atom_site_aniso_U_23
_atom_site_aniso_U_13
_atom_site_aniso_U_12
O2 0.0315(13) 0.097(2) 0.086(2) -0.0077(18) 0.0018(14) 0.0004(14)
C9 0.057(3) 0.099(4) 0.098(4) -0.023(3) -0.009(2) -0.011(3)
O1 0.0305(13) 0.091(2) 0.080(2) -0.0098(17) 0.0025(13) -0.0015(15)
N1 0.0305(15) 0.067(2) 0.061(2) -0.0077(18) 0.0024(14) -0.0024(15)
C10 0.081(3) 0.140(5) 0.078(4) -0.021(3) 0.004(3) -0.018(3)
C8 0.044(2) 0.072(3) 0.062(3) 0.001(2) -0.0055(19) -0.002(2)
C7 0.0326(19) 0.067(3) 0.061(3) 0.009(2) -0.0042(18) -0.0019(19)
C2 0.0340(19) 0.057(3) 0.059(3) 0.003(2) -0.0020(18) -0.0008(18)
C1 0.040(2) 0.054(3) 0.068(3) 0.004(2) 0.000(2) -0.0009(19)
C6 0.041(2) 0.062(3) 0.089(3) -0.001(3) -0.015(2) -0.004(2)
C5 0.069(3) 0.061(3) 0.078(3) -0.010(2) -0.018(2) -0.002(2)
C3 0.045(2) 0.074(3) 0.075(3) -0.007(3) 0.003(2) 0.005(2)
C4 0.071(3) 0.071(3) 0.076(3) -0.014(3) -0.003(2) 0.008(2)

loop_
_atom_type_symbol
_atom_type_description
_atom_type_scat_dispersion_real
_atom_type_scat_dispersion_imag
_atom_type_scat_source
C C 0.0033 0.0016 'International Tables Vol C Tables 4.2.6.8 and 6.1.1.4'
H H 0.0000 0.0000 'International Tables Vol C Tables 4.2.6.8 and 6.1.1.4'
N N 0.0061 0.0033 'International Tables Vol C Tables 4.2.6.8 and 6.1.1.4'
O O 0.0106 0.0060 'International Tables Vol C Tables 4.2.6.8 and 6.1.1.4'

loop_
_geom_angle_atom_site_label_1
_geom_angle_atom_site_label_2
_geom_angle_atom_site_label_3
_geom_angle
_geom_angle_site_symmetry_1
_geom_angle_site_symmetry_3
_geom_angle_publ_flag
H9A C9 H9B 120.0 . . ?
C8 C9 H9A 120.0 . . ?
C8 C9 H9B 120.0 . . ?
C1 O1 H1 109.5 . . ?
C7 N1 H1A 115.0 . . ?
C7 N1 C2 130.0(3) . . ?
C2 N1 H1A 115.0 . . ?
H10A C10 H10B 109.5 . . ?
H10A C10 H10C 109.5 . . ?
H10B C10 H10C 109.5 . . ?
C8 C10 H10A 109.5 . . ?
C8 C10 H10B 109.5 . . ?
C8 C10 H10C 109.5 . . ?
C9 C8 C10 122.3(4) . . ?
C9 C8 C7 117.9(4) . . ?
C10 C8 C7 119.7(4) . . ?
O2 C7 N1 121.9(4) . . ?
O2 C7 C8 122.0(3) . . ?
N1 C7 C8 116.0(3) . . ?
N1 C2 C1 114.9(3) . . ?
C3 C2 N1 125.7(3) . . ?
C3 C2 C1 119.3(4) . . ?
O1 C1 C2 115.7(3) . . ?
O1 C1 C6 124.1(3) . . ?
C6 C1 C2 120.2(4) . . ?
C1 C6 H6 120.2 . . ?
C1 C6 C5 119.5(4) . . ?
C5 C6 H6 120.2 . . ?
C6 C5 H5 119.6 . . ?
C4 C5 C6 120.8(4) . . ?
C4 C5 H5 119.6 . . ?
C2 C3 H3 120.0 . . ?
C2 C3 C4 120.0(4) . . ?
C4 C3 H3 120.0 . . ?
C5 C4 C3 120.1(4) . . ?
C5 C4 H4 119.9 . . ?
C3 C4 H4 119.9 . . ?

loop_
_geom_bond_atom_site_label_1
_geom_bond_atom_site_label_2
_geom_bond_distance
_geom_bond_site_symmetry_2
_geom_bond_publ_flag
O2 C7 1.222(4) . ?
C9 H9A 0.9300 . ?
C9 H9B 0.9300 . ?
C9 C8 1.329(5) . ?
O1 H1 0.8200 . ?
O1 C1 1.356(4) . ?
N1 H1A 0.8600 . ?
N1 C7 1.336(4) . ?
N1 C2 1.388(5) . ?
C10 H10A 0.9600 . ?
C10 H10B 0.9600 . ?
C10 H10C 0.9600 . ?
C10 C8 1.444(6) . ?
C8 C7 1.492(6) . ?
C2 C1 1.391(5) . ?
C2 C3 1.373(5) . ?
C1 C6 1.371(5) . ?
C6 H6 0.9300 . ?
C6 C5 1.372(5) . ?
C5 H5 0.9300 . ?
C5 C4 1.358(5) . ?
C3 H3 0.9300 . ?
C3 C4 1.379(6) . ?
C4 H4 0.9300 . ?

loop_
_geom_hbond_atom_site_label_D
_geom_hbond_atom_site_label_H
_geom_hbond_atom_site_label_A
_geom_hbond_distance_DH
_geom_hbond_distance_HA
_geom_hbond_distance_DA
_geom_hbond_angle_DHA
_geom_hbond_site_symmetry_A
_geom_hbond_publ_flag
O1 H1 O2 0.82 1.80 2.615(4) 178.3 1_455 yes
N1 H1A O1 0.86 2.13 2.563(4) 110.9 . yes
C3 H3 O2 0.93 2.31 2.881(5) 119.6 . yes

loop_
_geom_torsion_atom_site_label_1
_geom_torsion_atom_site_label_2
_geom_torsion_atom_site_label_3
_geom_torsion_atom_site_label_4
_geom_torsion
_geom_torsion_site_symmetry_1
_geom_torsion_site_symmetry_2
_geom_torsion_site_symmetry_3
_geom_torsion_site_symmetry_4
_geom_torsion_publ_flag
C9 C8 C7 O2 22.5(6) . . . . ?
C9 C8 C7 N1 -159.4(4) . . . . ?
O1 C1 C6 C5 179.7(4) . . . . ?
N1 C2 C1 O1 -1.5(5) . . . . ?
N1 C2 C1 C6 178.0(4) . . . . ?
N1 C2 C3 C4 -178.0(4) . . . . ?
C10 C8 C7 O2 -158.9(4) . . . . ?
C10 C8 C7 N1 19.2(6) . . . . ?
C7 N1 C2 C1 178.0(4) . . . . ?
C7 N1 C2 C3 -3.9(6) . . . . ?
C2 N1 C7 O2 -4.4(6) . . . . ?
C2 N1 C7 C8 177.5(3) . . . . ?
C2 C1 C6 C5 0.3(6) . . . . ?
C2 C3 C4 C5 0.0(7) . . . . ?
C1 C2 C3 C4 0.1(6) . . . . ?
C1 C6 C5 C4 -0.1(7) . . . . ?
C6 C5 C4 C3 0.0(7) . . . . ?
C3 C2 C1 O1 -179.8(3) . . . . ?
C3 C2 C1 C6 -0.3(6) . . . . ?
